data_7205007
loop_
_publ_author_name
'Barbour, Leonard J.'
'Caira, Mino R.'
'le Roex, Tanya'
'Nassimbeni, Luigi R.'

_publ_section_title
;
 Inclusion compounds with mixed guests: controlled stoichiometries and
 kinetics of enclathration
;
_journal_issue 12
_journal_name_full 'Journal of the Chemical Society, Perkin Transactions 2'
_journal_page_first 1973
_journal_paper_doi 10.1039/b110987c
_journal_year 2002
_chemical_formula_moiety 'C34 H36 O2. 2(C3 H7 N O). 2(C2 H6 O S)'
_chemical_formula_sum 'C44 H62 N2 O6 S2'
_chemical_formula_weight 779.08
_chemical_melting_point 277.0(10)
_chemical_name_common none
_chemical_name_systematic
; 
trans-9,10-dihydroxy-9,10-bis(p-tert-butylphenyl)-9,10-dihydroanthracene.
2(N,N-dimethylformamide). 2(dimethyl sulfoxide) clathrate
;
_space_group_IT_number 2
_symmetry_cell_setting triclinic
_symmetry_space_group_name_Hall '-P 1'
_symmetry_space_group_name_H-M 'P -1'
_atom_sites_solution_hydrogens geom
_atom_sites_solution_primary direct
_atom_sites_solution_secondary difmap
_audit_creation_method SHELXL-97
_cell_angle_alpha 71.356(1)
_cell_angle_beta 81.229(1)
_cell_angle_gamma 69.938(1)
_cell_formula_units_Z 1
_cell_length_a 9.1425(3)
_cell_length_b 9.1730(3)
_cell_length_c 14.273(1)
_cell_measurement_reflns_used 4625
_cell_measurement_temperature 173(2)
_cell_measurement_theta_max 27.48
_cell_measurement_theta_min 2.37
_cell_volume 1064.13(9)
_computing_cell_refinement 'Collect (Nonius, 2000)'
_computing_data_collection 'Collect (Nonius, 2000)'
_computing_data_reduction 'Collect (Nonius, 2000)'
_computing_molecular_graphics 'XSEED, a graphical interface to SHELX (1999)'
_computing_publication_material 'SHELXL-97 (Sheldrick, 1997)'
_computing_structure_refinement 'SHELXL-97 (Sheldrick, 1997)'
_computing_structure_solution 'SHELXS-86 (Sheldrick, 1990)'
_diffrn_ambient_temperature 173(2)
_diffrn_measured_fraction_theta_full 0.947
_diffrn_measured_fraction_theta_max 0.947
_diffrn_measurement_device_type 'Nonius Kappa CCD'
_diffrn_measurement_method 'Combination of phi and omega'
_diffrn_radiation_monochromator graphite
_diffrn_radiation_source 'fine-focus sealed tube'
_diffrn_radiation_type MoK\a
_diffrn_radiation_wavelength 0.71073
_diffrn_reflns_av_R_equivalents 0.0145
_diffrn_reflns_av_sigmaI/netI 0.0481
_diffrn_reflns_limit_h_max 11
_diffrn_reflns_limit_h_min -8
_diffrn_reflns_limit_k_max 10
_diffrn_reflns_limit_k_min -11
_diffrn_reflns_limit_l_max 15
_diffrn_reflns_limit_l_min -18
_diffrn_reflns_number 5770
_diffrn_reflns_theta_full 27.48
_diffrn_reflns_theta_max 27.48
_diffrn_reflns_theta_min 2.37
_exptl_absorpt_coefficient_mu 0.173
_exptl_absorpt_correction_type none
_exptl_crystal_colour colourless
_exptl_crystal_density_diffrn 1.216
_exptl_crystal_density_meas ?
_exptl_crystal_density_method .
_exptl_crystal_description 'clear elongated plates'
_exptl_crystal_F_000 420
_exptl_crystal_size_max 0.60
_exptl_crystal_size_mid 0.50
_exptl_crystal_size_min 0.15
_refine_diff_density_max 0.909
_refine_diff_density_min -2.245
_refine_diff_density_rms 0.103
_refine_ls_extinction_method none
_refine_ls_goodness_of_fit_ref 1.021
_refine_ls_hydrogen_treatment mixed
_refine_ls_matrix_type full
_refine_ls_number_parameters 249
_refine_ls_number_reflns 4625
_refine_ls_number_restraints 0
_refine_ls_restrained_S_all 1.021
_refine_ls_R_factor_all 0.1179
_refine_ls_R_factor_gt 0.0902
_refine_ls_shift/su_max 0.159
_refine_ls_shift/su_mean 0.005
_refine_ls_structure_factor_coef Fsqd
_refine_ls_weighting_details 'calc w=1/[\s^2^(Fo^2^)+(0.1491P)^2^+2.4558P] where P=(Fo^2^+2Fc^2^)/3'
_refine_ls_weighting_scheme calc
_refine_ls_wR_factor_gt 0.2445
_refine_ls_wR_factor_ref 0.2706
_reflns_number_gt 3420
_reflns_number_total 4625
_reflns_threshold_expression >2sigma(I)
_cod_data_source_file b110987c.txt
_cod_data_source_block c:_H.2A.2B
_cod_depositor_comments
;
The following automatic conversions were performed:

'_chemical_melting_point' value '276-278' was changed to '277.0(10)'
- the average value was taken and precision was estimated.

Automatic conversion script
Id: cif_fix_values 1569 2011-02-09 13:29:24Z adriana 
;
_cod_original_sg_symbol_H-M P-1
_cod_database_code 7205007

loop_
_symmetry_equiv_pos_as_xyz
'x, y, z'
'-x, -y, -z'

loop_
_atom_site_label
_atom_site_type_symbol
_atom_site_fract_x
_atom_site_fract_y
_atom_site_fract_z
_atom_site_U_iso_or_equiv
_atom_site_adp_type
_atom_site_occupancy
_atom_site_symmetry_multiplicity
_atom_site_calc_flag
_atom_site_refinement_flags
_atom_site_disorder_assembly
_atom_site_disorder_group
O1 O 0.2575(3) -0.2283(3) 0.08250(16) 0.0233(5) Uani 1 1 d . . .
H1 H 0.2444 -0.1735 0.1220 0.028 Uiso 1 1 calc R . .
C1 C 0.1550(3) -0.1376(4) 0.0027(2) 0.0182(6) Uani 1 1 d . . .
C2 C -0.0035(4) -0.1654(4) 0.0318(2) 0.0188(6) Uani 1 1 d . . .
C3 C -0.0063(4) -0.3256(4) 0.0626(3) 0.0269(8) Uani 1 1 d . . .
H3 H 0.0895 -0.4114 0.0669 0.032 Uiso 1 1 calc R . .
C4 C -0.1444(5) -0.3626(4) 0.0870(3) 0.0309(8) Uani 1 1 d . . .
H4 H -0.1435 -0.4721 0.1078 0.037 Uiso 1 1 calc R . .
C5 C -0.2855(4) -0.2361(4) 0.0807(3) 0.0301(8) Uani 1 1 d . . .
H5 H -0.3815 -0.2590 0.0960 0.036 Uiso 1 1 calc R . .
C6 C -0.2842(4) -0.0783(4) 0.0522(2) 0.0236(7) Uani 1 1 d . . .
H6 H -0.3802 0.0069 0.0491 0.028 Uiso 1 1 calc R . .
C7 C -0.1438(4) -0.0405(4) 0.0274(2) 0.0184(6) Uani 1 1 d . . .
C11 C 0.2272(3) -0.2052(4) -0.0852(2) 0.0173(6) Uani 1 1 d . . .
C12 C 0.1448(4) -0.1500(4) -0.1713(2) 0.0216(7) Uani 1 1 d . . .
H12 H 0.0443 -0.0716 -0.1745 0.026 Uiso 1 1 calc R . .
C13 C 0.2080(4) -0.2083(4) -0.2521(2) 0.0230(7) Uani 1 1 d . . .
H13 H 0.1501 -0.1684 -0.3099 0.028 Uiso 1 1 calc R . .
C14 C 0.3556(4) -0.3251(4) -0.2498(2) 0.0206(7) Uani 1 1 d . . .
C15 C 0.4354(4) -0.3801(4) -0.1638(2) 0.0208(7) Uani 1 1 d . . .
H15 H 0.5351 -0.4601 -0.1600 0.025 Uiso 1 1 calc R . .
C16 C 0.3732(4) -0.3209(4) -0.0823(2) 0.0209(7) Uani 1 1 d . . .
H16 H 0.4312 -0.3603 -0.0246 0.025 Uiso 1 1 calc R . .
C17 C 0.4188(4) -0.3878(4) -0.3404(2) 0.0263(8) Uani 1 1 d . . .
C18 C 0.3156(6) -0.4810(6) -0.3525(3) 0.0426(10) Uani 1 1 d . . .
H18A H 0.3202 -0.5737 -0.2936 0.064 Uiso 1 1 calc R . .
H18B H 0.3529 -0.5197 -0.4110 0.064 Uiso 1 1 calc R . .
H18C H 0.2077 -0.4091 -0.3606 0.064 Uiso 1 1 calc R . .
C19 C 0.5874(5) -0.5005(5) -0.3296(3) 0.0433(11) Uani 1 1 d . . .
H19A H 0.6537 -0.4428 -0.3198 0.065 Uiso 1 1 calc R . .
H19B H 0.6241 -0.5351 -0.3896 0.065 Uiso 1 1 calc R . .
H19C H 0.5923 -0.5958 -0.2724 0.065 Uiso 1 1 calc R . .
C20 C 0.4125(5) -0.2453(5) -0.4338(3) 0.0348(9) Uani 1 1 d . . .
H20A H 0.3051 -0.1723 -0.4420 0.052 Uiso 1 1 calc R . .
H20B H 0.4484 -0.2863 -0.4916 0.052 Uiso 1 1 calc R . .
H20C H 0.4800 -0.1862 -0.4276 0.052 Uiso 1 1 calc R . .
O21 O 0.2421(3) -0.0645(3) 0.2165(2) 0.0360(6) Uani 1 1 d . . .
S22 S 0.33702(11) 0.04975(12) 0.19115(7) 0.0329(3) Uani 1 1 d . . .
C23 C 0.4556(6) -0.0076(6) 0.2916(4) 0.0556(13) Uani 1 1 d . . .
H23A H 0.3898 -0.0039 0.3523 0.083 Uiso 1 1 calc R . .
H23B H 0.5161 0.0672 0.2792 0.083 Uiso 1 1 calc R . .
H23C H 0.5268 -0.1180 0.2990 0.083 Uiso 1 1 calc R . .
C24 C 0.2074(6) 0.2345(6) 0.2058(6) 0.0718(19) Uani 1 1 d . . .
H24A H 0.1268 0.2787 0.1572 0.108 Uiso 1 1 calc R . .
H24B H 0.2648 0.3115 0.1957 0.108 Uiso 1 1 calc R . .
H24C H 0.1584 0.2163 0.2728 0.108 Uiso 1 1 calc R . .
O25 O 0.1974(9) 0.1956(9) -0.5501(6) 0.050 Uiso 0.432(6) 1 d P . .
C26 C 0.1841(10) 0.2791(16) -0.4730(6) 0.127(4) Uani 1 1 d . . .
N27 N 0.0668(7) 0.2369(6) -0.4112(3) 0.0645(13) Uani 1 1 d . . .
C28 C 0.0252(8) 0.2875(9) -0.3202(4) 0.0747(18) Uani 1 1 d . . .
H28A H 0.1162 0.2422 -0.2794 0.112 Uiso 1 1 calc R . .
H28B H -0.0598 0.2479 -0.2832 0.112 Uiso 1 1 calc R . .
H28C H -0.0084 0.4060 -0.3375 0.112 Uiso 1 1 calc R . .
C29 C -0.0456(9) 0.1840(9) -0.4374(6) 0.085(2) Uani 1 1 d . . .
O30 O -0.0003(7) 0.1457(7) -0.5193(4) 0.050 Uiso 0.568(6) 1 d P . .

loop_
_atom_site_aniso_label
_atom_site_aniso_U_11
_atom_site_aniso_U_22
_atom_site_aniso_U_33
_atom_site_aniso_U_23
_atom_site_aniso_U_13
_atom_site_aniso_U_12
O1 0.0269(12) 0.0205(12) 0.0177(11) -0.0072(9) -0.0041(9) 0.0015(9)
C1 0.0186(14) 0.0153(14) 0.0151(14) -0.0052(11) -0.0001(11) 0.0021(11)
C2 0.0233(15) 0.0142(14) 0.0167(14) -0.0057(11) 0.0041(11) -0.0045(12)
C3 0.0302(17) 0.0181(16) 0.0284(18) -0.0074(13) 0.0056(14) -0.0048(13)
C4 0.043(2) 0.0197(17) 0.0299(18) -0.0069(14) 0.0089(16) -0.0138(15)
C5 0.0315(18) 0.0307(19) 0.0298(18) -0.0091(15) 0.0081(14) -0.0153(15)
C6 0.0227(16) 0.0241(17) 0.0240(16) -0.0102(13) 0.0046(12) -0.0068(13)
C7 0.0219(15) 0.0177(15) 0.0142(14) -0.0069(11) 0.0013(11) -0.0033(12)
C11 0.0193(14) 0.0137(14) 0.0177(14) -0.0063(11) 0.0022(11) -0.0035(11)
C12 0.0175(14) 0.0231(16) 0.0213(16) -0.0094(13) -0.0001(12) -0.0003(12)
C13 0.0219(15) 0.0269(17) 0.0176(15) -0.0088(13) -0.0007(12) -0.0026(13)
C14 0.0243(15) 0.0181(15) 0.0192(15) -0.0081(12) 0.0054(12) -0.0064(12)
C15 0.0190(14) 0.0168(15) 0.0226(16) -0.0080(12) 0.0036(12) -0.0004(12)
C16 0.0209(15) 0.0191(15) 0.0176(15) -0.0053(12) -0.0027(12) 0.0007(12)
C17 0.0318(18) 0.0254(17) 0.0204(16) -0.0127(13) 0.0059(13) -0.0048(14)
C18 0.063(3) 0.045(2) 0.035(2) -0.0252(19) 0.011(2) -0.028(2)
C19 0.044(2) 0.041(2) 0.031(2) -0.0199(18) 0.0075(17) 0.0070(19)
C20 0.044(2) 0.035(2) 0.0236(18) -0.0116(15) 0.0094(15) -0.0117(17)
O21 0.0417(15) 0.0342(15) 0.0386(15) -0.0174(12) -0.0041(12) -0.0128(12)
S22 0.0291(5) 0.0399(6) 0.0289(5) -0.0093(4) -0.0009(4) -0.0107(4)
C23 0.067(3) 0.045(3) 0.061(3) -0.004(2) -0.033(3) -0.023(2)
C24 0.044(3) 0.033(3) 0.138(6) -0.027(3) -0.015(3) -0.006(2)
C26 0.081(5) 0.243(13) 0.075(5) -0.066(7) 0.031(4) -0.067(7)
N27 0.101(4) 0.056(3) 0.046(2) -0.013(2) 0.011(2) -0.044(3)
C28 0.071(4) 0.099(5) 0.051(3) -0.014(3) 0.003(3) -0.032(4)
C29 0.087(5) 0.089(5) 0.094(5) -0.032(4) -0.028(4) -0.034(4)

loop_
_atom_type_symbol
_atom_type_description
_atom_type_scat_dispersion_real
_atom_type_scat_dispersion_imag
_atom_type_scat_source
C C 0.0033 0.0016 'International Tables Vol C Tables 4.2.6.8 and 6.1.1.4'
H H 0.0000 0.0000 'International Tables Vol C Tables 4.2.6.8 and 6.1.1.4'
N N 0.0061 0.0033 'International Tables Vol C Tables 4.2.6.8 and 6.1.1.4'
O O 0.0106 0.0060 'International Tables Vol C Tables 4.2.6.8 and 6.1.1.4'
S S 0.1246 0.1234 'International Tables Vol C Tables 4.2.6.8 and 6.1.1.4'

loop_
_geom_angle_atom_site_label_1
_geom_angle_atom_site_label_2
_geom_angle_atom_site_label_3
_geom_angle
_geom_angle_site_symmetry_1
_geom_angle_site_symmetry_3
_geom_angle_publ_flag
O1 C1 C7 110.4(3) . 2 ?
O1 C1 C2 109.6(2) . . ?
C7 C1 C2 113.0(2) 2 . ?
O1 C1 C11 106.9(2) . . ?
C7 C1 C11 108.6(2) 2 . ?
C2 C1 C11 108.1(3) . . ?
C7 C2 C3 118.8(3) . . ?
C7 C2 C1 123.5(3) . . ?
C3 C2 C1 117.7(3) . . ?
C4 C3 C2 121.9(3) . . ?
C3 C4 C5 119.0(3) . . ?
C6 C5 C4 119.6(3) . . ?
C5 C6 C7 121.4(3) . . ?
C2 C7 C6 119.2(3) . . ?
C2 C7 C1 123.5(3) . 2 ?
C6 C7 C1 117.3(3) . 2 ?
C16 C11 C12 118.3(3) . . ?
C16 C11 C1 121.9(3) . . ?
C12 C11 C1 119.8(3) . . ?
C13 C12 C11 120.9(3) . . ?
C12 C13 C14 121.2(3) . . ?
C15 C14 C13 117.4(3) . . ?
C15 C14 C17 123.5(3) . . ?
C13 C14 C17 119.2(3) . . ?
C14 C15 C16 121.8(3) . . ?
C11 C16 C15 120.5(3) . . ?
C18 C17 C19 109.0(3) . . ?
C18 C17 C20 108.7(3) . . ?
C19 C17 C20 108.5(3) . . ?
C18 C17 C14 108.4(3) . . ?
C19 C17 C14 112.1(3) . . ?
C20 C17 C14 110.1(3) . . ?
O21 S22 C24 105.7(2) . . ?
O21 S22 C23 107.0(2) . . ?
C24 S22 C23 99.6(3) . . ?
N27 C26 O25 102.0(8) . . ?
C26 N27 C29 125.0(6) . . ?
C26 N27 C28 118.6(6) . . ?
C29 N27 C28 114.4(5) . . ?
O30 C29 N27 109.8(7) . . ?

loop_
_geom_bond_atom_site_label_1
_geom_bond_atom_site_label_2
_geom_bond_distance
_geom_bond_site_symmetry_2
_geom_bond_publ_flag
O1 C1 1.432(4) . ?
C1 C7 1.522(5) 2 ?
C1 C2 1.530(4) . ?
C1 C11 1.536(4) . ?
C2 C7 1.390(4) . ?
C2 C3 1.401(5) . ?
C3 C4 1.383(5) . ?
C4 C5 1.400(5) . ?
C5 C6 1.376(5) . ?
C6 C7 1.408(5) . ?
C7 C1 1.522(5) 2 ?
C11 C16 1.388(4) . ?
C11 C12 1.398(4) . ?
C12 C13 1.389(4) . ?
C13 C14 1.403(4) . ?
C14 C15 1.385(5) . ?
C14 C17 1.534(4) . ?
C15 C16 1.401(4) . ?
C17 C18 1.532(6) . ?
C17 C19 1.532(5) . ?
C17 C20 1.532(5) . ?
O21 S22 1.506(3) . ?
S22 C24 1.759(5) . ?
S22 C23 1.762(5) . ?
O25 C26 1.499(12) . ?
C26 N27 1.362(9) . ?
N27 C29 1.417(8) . ?
N27 C28 1.469(7) . ?
C29 O30 1.294(9) . ?

loop_
_geom_hbond_atom_site_label_D
_geom_hbond_atom_site_label_H
_geom_hbond_atom_site_label_A
_geom_hbond_distance_DH
_geom_hbond_distance_HA
_geom_hbond_distance_DA
_geom_hbond_angle_DHA
_geom_hbond_site_symmetry_A
O1 H1 O21 0.84 1.91 2.747(4) 172.5 .

loop_
_geom_torsion_atom_site_label_1
_geom_torsion_atom_site_label_2
_geom_torsion_atom_site_label_3
_geom_torsion_atom_site_label_4
_geom_torsion
_geom_torsion_site_symmetry_1
_geom_torsion_site_symmetry_2
_geom_torsion_site_symmetry_3
_geom_torsion_site_symmetry_4
_geom_torsion_publ_flag
O1 C1 C2 C7 126.1(3) . . . . ?
C7 C1 C2 C7 2.4(5) 2 . . . ?
C11 C1 C2 C7 -117.7(3) . . . . ?
O1 C1 C2 C3 -55.2(4) . . . . ?
C7 C1 C2 C3 -178.8(3) 2 . . . ?
C11 C1 C2 C3 61.0(4) . . . . ?
C7 C2 C3 C4 1.2(5) . . . . ?
C1 C2 C3 C4 -177.6(3) . . . . ?
C2 C3 C4 C5 0.0(5) . . . . ?
C3 C4 C5 C6 -1.1(6) . . . . ?
C4 C5 C6 C7 1.1(5) . . . . ?
C3 C2 C7 C6 -1.2(5) . . . . ?
C1 C2 C7 C6 177.5(3) . . . . ?
C3 C2 C7 C1 178.6(3) . . . 2 ?
C1 C2 C7 C1 -2.7(5) . . . 2 ?
C5 C6 C7 C2 0.1(5) . . . . ?
C5 C6 C7 C1 -179.7(3) . . . 2 ?
O1 C1 C11 C16 -6.0(4) . . . . ?
C7 C1 C11 C16 113.2(3) 2 . . . ?
C2 C1 C11 C16 -123.9(3) . . . . ?
O1 C1 C11 C12 173.9(3) . . . . ?
C7 C1 C11 C12 -66.9(4) 2 . . . ?
C2 C1 C11 C12 56.0(4) . . . . ?
C16 C11 C12 C13 -0.6(5) . . . . ?
C1 C11 C12 C13 179.5(3) . . . . ?
C11 C12 C13 C14 0.5(5) . . . . ?
C12 C13 C14 C15 0.2(5) . . . . ?
C12 C13 C14 C17 178.9(3) . . . . ?
C13 C14 C15 C16 -0.8(5) . . . . ?
C17 C14 C15 C16 -179.3(3) . . . . ?
C12 C11 C16 C15 0.0(5) . . . . ?
C1 C11 C16 C15 179.9(3) . . . . ?
C14 C15 C16 C11 0.6(5) . . . . ?
C15 C14 C17 C18 112.9(4) . . . . ?
C13 C14 C17 C18 -65.7(4) . . . . ?
C15 C14 C17 C19 -7.5(5) . . . . ?
C13 C14 C17 C19 174.0(3) . . . . ?
C15 C14 C17 C20 -128.3(4) . . . . ?
C13 C14 C17 C20 53.1(4) . . . . ?
O25 C26 N27 C29 -21.0(11) . . . . ?
O25 C26 N27 C28 175.8(6) . . . . ?
C26 N27 C29 O30 14.8(11) . . . . ?
C28 N27 C29 O30 178.5(6) . . . . ?
